data_4104107
loop_
_publ_author_name
'Jenni Goodman'
'Vladimir V. Grushin'
'Roman B. Larichev'
'Stuart A. Macgregor'
'William J. Marshall'
'D. Christopher Roe'

_publ_section_title
;
 Fluxionality of [(Ph3P)3Rh(X)]: The Extreme Case of X = CF3
;
_journal_name_full 'Journal of the American Chemical Society'
_journal_page_first 4236
_journal_page_last 4238
_journal_paper_doi 10.1021/ja9005699
_journal_volume 131
_journal_year 2009
_chemical_formula_sum 'C55 H45 F3 P3 Rh'
_chemical_formula_weight 958.73
_chemical_name_systematic
; 
 ? 
;
_space_group_IT_number 33
_symmetry_cell_setting orthorhombic
_symmetry_space_group_name_Hall 'P 2c -2n'
_symmetry_space_group_name_H-M 'P n a 21'
_atom_sites_solution_hydrogens geom
_atom_sites_solution_primary direct
_atom_sites_solution_secondary difmap
_audit_creation_method SHELXL-97
_cell_angle_alpha 90.00
_cell_angle_beta 90.00
_cell_angle_gamma 90.00
_cell_formula_units_Z 4
_cell_length_a 19.926(3)
_cell_length_b 12.7290(16)
_cell_length_c 17.631(2)
_cell_measurement_reflns_used 6930
_cell_measurement_temperature 293(2)
_cell_measurement_theta_max 29.03
_cell_measurement_theta_min 2.22
_cell_volume 4471.9(10)
_computing_cell_refinement 'Bruker SAINT'
_computing_data_collection 'Bruker APEX2'
_computing_data_reduction 'Bruker SAINT'
_computing_molecular_graphics 'Bruker SHELXTL'
_computing_publication_material 'Bruker SHELXTL'
_computing_structure_refinement 'SHELXL-97 (Sheldrick, 2008)'
_computing_structure_solution 'SHELXS-97 (Sheldrick, 2008)'
_diffrn_ambient_temperature 293(2)
_diffrn_measured_fraction_theta_full 1.000
_diffrn_measured_fraction_theta_max 1.000
_diffrn_measurement_device_type 'Bruker APEX-II CCD'
_diffrn_measurement_method '\f and \w scans'
_diffrn_radiation_monochromator graphite
_diffrn_radiation_source 'fine-focus sealed tube'
_diffrn_radiation_type MoK\a
_diffrn_radiation_wavelength 0.71073
_diffrn_reflns_av_R_equivalents 0.0472
_diffrn_reflns_av_sigmaI/netI 0.0332
_diffrn_reflns_limit_h_max 26
_diffrn_reflns_limit_h_min -27
_diffrn_reflns_limit_k_max 17
_diffrn_reflns_limit_k_min -17
_diffrn_reflns_limit_l_max 24
_diffrn_reflns_limit_l_min -24
_diffrn_reflns_number 78606
_diffrn_reflns_theta_full 29.15
_diffrn_reflns_theta_max 29.15
_diffrn_reflns_theta_min 1.90
_exptl_absorpt_coefficient_mu 0.540
_exptl_absorpt_correction_type none
_exptl_crystal_colour gold
_exptl_crystal_density_diffrn 1.424
_exptl_crystal_density_meas ?
_exptl_crystal_density_method 'not measured'
_exptl_crystal_description prism
_exptl_crystal_F_000 1968
_exptl_crystal_size_max 0.24
_exptl_crystal_size_mid 0.24
_exptl_crystal_size_min 0.18
_refine_diff_density_max 0.448
_refine_diff_density_min -0.235
_refine_diff_density_rms 0.051
_refine_ls_abs_structure_details 'Flack H D (1983), Acta Cryst. A39, 876-881'
_refine_ls_abs_structure_Flack -0.017(13)
_refine_ls_extinction_method none
_refine_ls_goodness_of_fit_ref 1.031
_refine_ls_hydrogen_treatment riding
_refine_ls_matrix_type full
_refine_ls_number_parameters 559
_refine_ls_number_reflns 12076
_refine_ls_number_restraints 1
_refine_ls_restrained_S_all 1.031
_refine_ls_R_factor_all 0.0333
_refine_ls_R_factor_gt 0.0270
_refine_ls_shift/su_max 0.002
_refine_ls_shift/su_mean 0.000
_refine_ls_structure_factor_coef Fsqd
_refine_ls_weighting_details 'calc w=1/[\s^2^(Fo^2^)+(0.0269P)^2^+0.6269P] where P=(Fo^2^+2Fc^2^)/3'
_refine_ls_weighting_scheme calc
_refine_ls_wR_factor_gt 0.0569
_refine_ls_wR_factor_ref 0.0598
_reflns_number_gt 10891
_reflns_number_total 12076
_reflns_threshold_expression >2sigma(I)
_cod_data_source_file ja9005699_si_001_3.cif
_cod_data_source_block 08157
_cod_depositor_comments
;
The following automatic conversions were performed:

'_exptl_crystal_density_meas' value 'not measured' was changed to '?'
- the value is perceived as not measured.

Automatic conversion script
Id: cif_fix_values 3008 2015-01-20 13:52:24Z robertas 
;
_cod_original_cell_volume 4472.0(10)
_cod_database_code 4104107

loop_
_symmetry_equiv_pos_as_xyz
'x, y, z'
'-x, -y, z+1/2'
'-x+1/2, y+1/2, z+1/2'
'x+1/2, -y+1/2, z'

loop_
_atom_site_label
_atom_site_type_symbol
_atom_site_fract_x
_atom_site_fract_y
_atom_site_fract_z
_atom_site_U_iso_or_equiv
_atom_site_adp_type
_atom_site_occupancy
_atom_site_symmetry_multiplicity
_atom_site_calc_flag
_atom_site_refinement_flags
Rh1 Rh 0.057519(6) 0.979209(10) 0.448453(10) 0.01839(3) Uani 1 1 d .
P1 P 0.16667(2) 1.03309(4) 0.47031(3) 0.01982(10) Uani 1 1 d .
P2 P 0.07836(2) 0.80111(4) 0.45705(3) 0.02299(11) Uani 1 1 d .
P3 P 0.01000(3) 1.14026(4) 0.48252(3) 0.02168(10) Uani 1 1 d .
F1 F -0.05970(6) 0.83979(10) 0.40378(8) 0.0361(3) Uani 1 1 d .
F2 F -0.02436(7) 0.94618(11) 0.31788(7) 0.0349(3) Uani 1 1 d .
F3 F -0.08996(6) 1.00034(10) 0.40669(8) 0.0344(3) Uani 1 1 d .
C1 C -0.03348(10) 0.93925(16) 0.39632(12) 0.0251(4) Uani 1 1 d .
C2 C 0.23613(9) 0.95263(15) 0.43308(11) 0.0229(4) Uani 1 1 d .
C3 C 0.23466(11) 0.93085(18) 0.35578(13) 0.0293(5) Uani 1 1 d .
H3A H 0.1987 0.9543 0.3267 0.035 Uiso 1 1 calc R
C4 C 0.28582(13) 0.87492(19) 0.32164(14) 0.0367(5) Uani 1 1 d .
H4A H 0.2841 0.8608 0.2699 0.044 Uiso 1 1 calc R
C5 C 0.33969(13) 0.83982(19) 0.36451(15) 0.0401(6) Uani 1 1 d .
H5A H 0.3743 0.8024 0.3417 0.048 Uiso 1 1 calc R
C6 C 0.34157(11) 0.86072(17) 0.44090(17) 0.0371(5) Uani 1 1 d .
H6A H 0.3776 0.8373 0.4698 0.045 Uiso 1 1 calc R
C7 C 0.28993(10) 0.91672(17) 0.47554(13) 0.0294(5) Uani 1 1 d .
H7A H 0.2916 0.9301 0.5274 0.035 Uiso 1 1 calc R
C8 C 0.18968(11) 1.05793(17) 0.56946(12) 0.0262(4) Uani 1 1 d .
C9 C 0.14699(12) 1.0131(2) 0.62294(13) 0.0341(5) Uani 1 1 d .
H9A H 0.1104 0.9740 0.6064 0.041 Uiso 1 1 calc R
C10 C 0.15748(15) 1.0249(2) 0.69999(15) 0.0473(7) Uani 1 1 d .
H10A H 0.1287 0.9930 0.7346 0.057 Uiso 1 1 calc R
C11 C 0.21016(17) 1.0836(2) 0.72493(15) 0.0564(8) Uani 1 1 d .
H11A H 0.2171 1.0930 0.7766 0.068 Uiso 1 1 calc R
C12 C 0.2519(2) 1.1277(3) 0.67474(18) 0.0813(13) Uani 1 1 d .
H12A H 0.2877 1.1680 0.6922 0.098 Uiso 1 1 calc R
C13 C 0.24307(17) 1.1146(3) 0.59684(16) 0.0676(10) Uani 1 1 d .
H13A H 0.2735 1.1444 0.5632 0.081 Uiso 1 1 calc R
C14 C 0.18590(10) 1.15023(16) 0.41219(12) 0.0238(4) Uani 1 1 d .
C15 C 0.24229(13) 1.2139(2) 0.41958(17) 0.0532(8) Uani 1 1 d .
H15A H 0.2727 1.2003 0.4584 0.064 Uiso 1 1 calc R
C16 C 0.25417(16) 1.2962(3) 0.37104(19) 0.0663(10) Uani 1 1 d .
H16A H 0.2917 1.3385 0.3779 0.080 Uiso 1 1 calc R
C17 C 0.21090(16) 1.3161(2) 0.31271(16) 0.0503(7) Uani 1 1 d .
H17A H 0.2187 1.3721 0.2801 0.060 Uiso 1 1 calc R
C18 C 0.15616(14) 1.2534(2) 0.30254(14) 0.0432(6) Uani 1 1 d .
H18A H 0.1269 1.2663 0.2625 0.052 Uiso 1 1 calc R
C19 C 0.14397(12) 1.17023(18) 0.35174(13) 0.0323(5) Uani 1 1 d .
H19A H 0.1069 1.1273 0.3437 0.039 Uiso 1 1 calc R
C20 C 0.15884(11) 0.74366(16) 0.48761(13) 0.0286(5) Uani 1 1 d .
C21 C 0.19967(10) 0.68694(16) 0.43809(16) 0.0349(5) Uani 1 1 d .
H21A H 0.1877 0.6811 0.3873 0.042 Uiso 1 1 calc R
C22 C 0.25817(12) 0.63897(18) 0.46383(18) 0.0440(7) Uani 1 1 d .
H22A H 0.2854 0.6021 0.4302 0.053 Uiso 1 1 calc R
C23 C 0.27558(14) 0.6462(2) 0.53867(19) 0.0492(7) Uani 1 1 d .
H23A H 0.3143 0.6130 0.5559 0.059 Uiso 1 1 calc R
C24 C 0.23651(14) 0.7019(2) 0.58862(17) 0.0479(7) Uani 1 1 d .
H24A H 0.2489 0.7067 0.6394 0.057 Uiso 1 1 calc R
C25 C 0.17809(12) 0.7515(2) 0.56318(14) 0.0389(6) Uani 1 1 d .
H25A H 0.1520 0.7900 0.5970 0.047 Uiso 1 1 calc R
C26 C 0.02449(11) 0.73706(17) 0.52802(13) 0.0284(5) Uani 1 1 d .
C27 C -0.02921(11) 0.78955(17) 0.56022(12) 0.0275(4) Uani 1 1 d .
H27A H -0.0376 0.8589 0.5467 0.033 Uiso 1 1 calc R
C28 C -0.07093(12) 0.7401(2) 0.61262(13) 0.0344(5) Uani 1 1 d .
H28A H -0.1069 0.7764 0.6337 0.041 Uiso 1 1 calc R
C29 C -0.05869(13) 0.6368(2) 0.63323(15) 0.0413(6) Uani 1 1 d .
H29A H -0.0868 0.6032 0.6676 0.050 Uiso 1 1 calc R
C30 C -0.00475(14) 0.5842(2) 0.60266(16) 0.0474(7) Uani 1 1 d .
H30A H 0.0037 0.5151 0.6167 0.057 Uiso 1 1 calc R
C31 C 0.03697(14) 0.6335(2) 0.55118(16) 0.0401(6) Uani 1 1 d .
H31A H 0.0738 0.5976 0.5317 0.048 Uiso 1 1 calc R
C32 C 0.06480(10) 0.72702(17) 0.36953(13) 0.0272(5) Uani 1 1 d .
C33 C 0.08305(12) 0.77615(17) 0.30260(13) 0.0302(5) Uani 1 1 d .
H33A H 0.0967 0.8460 0.3038 0.036 Uiso 1 1 calc R
C34 C 0.08141(14) 0.72330(19) 0.23386(14) 0.0395(6) Uani 1 1 d .
H34A H 0.0941 0.7574 0.1895 0.047 Uiso 1 1 calc R
C35 C 0.06080(15) 0.6200(2) 0.23159(17) 0.0506(7) Uani 1 1 d .
H35A H 0.0603 0.5838 0.1858 0.061 Uiso 1 1 calc R
C36 C 0.04103(17) 0.5707(2) 0.29702(18) 0.0560(8) Uani 1 1 d .
H36A H 0.0263 0.5014 0.2951 0.067 Uiso 1 1 calc R
C37 C 0.04282(15) 0.6228(2) 0.36576(18) 0.0448(7) Uani 1 1 d .
H37A H 0.0293 0.5884 0.4097 0.054 Uiso 1 1 calc R
C38 C 0.05821(10) 1.24193(17) 0.53508(13) 0.0263(4) Uani 1 1 d .
C39 C 0.06307(11) 1.2428(2) 0.61356(14) 0.0335(5) Uani 1 1 d .
H39A H 0.0405 1.1922 0.6418 0.040 Uiso 1 1 calc R
C40 C 0.10137(13) 1.3185(2) 0.65051(16) 0.0423(6) Uani 1 1 d .
H40A H 0.1041 1.3180 0.7032 0.051 Uiso 1 1 calc R
C41 C 0.13523(12) 1.3941(2) 0.60978(17) 0.0430(6) Uani 1 1 d .
H41A H 0.1606 1.4447 0.6348 0.052 Uiso 1 1 calc R
C42 C 0.13136(12) 1.39427(18) 0.53166(17) 0.0386(6) Uani 1 1 d .
H42A H 0.1547 1.4445 0.5038 0.046 Uiso 1 1 calc R
C43 C 0.09253(11) 1.31923(17) 0.49442(14) 0.0321(5) Uani 1 1 d .
H43A H 0.0894 1.3207 0.4418 0.038 Uiso 1 1 calc R
C44 C -0.03013(10) 1.22519(16) 0.41109(13) 0.0280(4) Uani 1 1 d .
C45 C -0.05842(11) 1.32207(18) 0.43073(15) 0.0374(6) Uani 1 1 d .
H45A H -0.0567 1.3448 0.4808 0.045 Uiso 1 1 calc R
C46 C -0.08896(14) 1.3846(2) 0.37622(19) 0.0506(7) Uani 1 1 d .
H46A H -0.1091 1.4475 0.3903 0.061 Uiso 1 1 calc R
C47 C -0.08948(15) 1.3536(2) 0.30120(19) 0.0570(8) Uani 1 1 d .
H47A H -0.1093 1.3964 0.2648 0.068 Uiso 1 1 calc R
C48 C -0.06066(13) 1.2595(2) 0.28007(17) 0.0456(7) Uani 1 1 d .
H48A H -0.0608 1.2387 0.2295 0.055 Uiso 1 1 calc R
C49 C -0.03121(12) 1.19555(19) 0.33525(13) 0.0325(5) Uani 1 1 d .
H49A H -0.0120 1.1320 0.3209 0.039 Uiso 1 1 calc R
C50 C -0.05866(10) 1.11062(16) 0.54971(12) 0.0237(4) Uani 1 1 d .
C51 C -0.12481(10) 1.14303(17) 0.53893(13) 0.0293(5) Uani 1 1 d .
H51A H -0.1355 1.1845 0.4972 0.035 Uiso 1 1 calc R
C52 C -0.17488(11) 1.11450(19) 0.58942(15) 0.0359(5) Uani 1 1 d .
H52A H -0.2187 1.1369 0.5812 0.043 Uiso 1 1 calc R
C53 C -0.16037(12) 1.05315(19) 0.65181(14) 0.0355(5) Uani 1 1 d .
H53A H -0.1941 1.0343 0.6856 0.043 Uiso 1 1 calc R
C54 C -0.09540(12) 1.02017(18) 0.66347(13) 0.0324(5) Uani 1 1 d .
H54A H -0.0851 0.9793 0.7056 0.039 Uiso 1 1 calc R
C55 C -0.04499(11) 1.04763(17) 0.61248(13) 0.0280(5) Uani 1 1 d .
H55A H -0.0015 1.0235 0.6205 0.034 Uiso 1 1 calc R

loop_
_atom_site_aniso_label
_atom_site_aniso_U_11
_atom_site_aniso_U_22
_atom_site_aniso_U_33
_atom_site_aniso_U_23
_atom_site_aniso_U_13
_atom_site_aniso_U_12
Rh1 0.01653(6) 0.01581(6) 0.02284(6) 0.00018(8) -0.00074(7) -0.00008(5)
P1 0.0176(2) 0.0194(2) 0.0225(3) -0.00083(18) 0.00013(17) -0.00004(18)
P2 0.0219(2) 0.0173(2) 0.0298(3) 0.0015(2) 0.0015(2) -0.00012(16)
P3 0.0190(2) 0.0194(2) 0.0267(2) 0.0002(2) 0.0009(2) 0.00188(19)
F1 0.0313(7) 0.0263(7) 0.0509(8) 0.0019(6) -0.0093(6) -0.0088(5)
F2 0.0361(7) 0.0394(8) 0.0291(7) -0.0016(6) -0.0076(6) 0.0018(6)
F3 0.0208(6) 0.0352(7) 0.0471(8) -0.0042(6) -0.0052(6) 0.0023(5)
C1 0.0216(9) 0.0221(10) 0.0315(11) -0.0009(9) -0.0025(8) 0.0003(8)
C2 0.0198(8) 0.0189(9) 0.0300(13) 0.0033(7) 0.0027(7) 0.0001(7)
C3 0.0265(11) 0.0302(11) 0.0312(11) -0.0021(9) 0.0008(9) 0.0062(9)
C4 0.0429(14) 0.0330(13) 0.0343(13) -0.0003(10) 0.0085(10) 0.0103(11)
C5 0.0388(13) 0.0320(13) 0.0493(16) 0.0092(11) 0.0143(11) 0.0150(10)
C6 0.0291(10) 0.0368(12) 0.0455(14) 0.0146(13) 0.0029(11) 0.0114(8)
C7 0.0263(10) 0.0303(11) 0.0316(11) 0.0096(9) 0.0004(8) 0.0025(8)
C8 0.0279(10) 0.0263(11) 0.0243(10) -0.0028(8) -0.0009(8) 0.0004(8)
C9 0.0274(11) 0.0459(14) 0.0289(12) 0.0028(10) 0.0009(9) 0.0046(10)
C10 0.0486(16) 0.064(2) 0.0289(13) 0.0052(12) 0.0048(11) 0.0176(14)
C11 0.085(2) 0.0569(18) 0.0271(13) -0.0089(13) -0.0090(14) 0.0040(17)
C12 0.101(3) 0.102(3) 0.0414(18) -0.0081(18) -0.0176(18) -0.056(2)
C13 0.074(2) 0.098(3) 0.0309(14) -0.0006(15) -0.0047(14) -0.053(2)
C14 0.0218(9) 0.0207(10) 0.0288(10) -0.0008(8) 0.0029(8) 0.0004(8)
C15 0.0386(14) 0.0552(17) 0.0657(18) 0.0286(14) -0.0227(12) -0.0229(13)
C16 0.062(2) 0.059(2) 0.078(2) 0.0336(17) -0.0228(17) -0.0377(16)
C17 0.0652(19) 0.0352(14) 0.0506(16) 0.0185(12) 0.0002(14) -0.0113(13)
C18 0.0550(17) 0.0434(15) 0.0313(13) 0.0102(11) -0.0046(11) -0.0015(13)
C19 0.0316(12) 0.0338(12) 0.0314(12) 0.0025(10) -0.0005(9) -0.0054(10)
C20 0.0265(10) 0.0198(10) 0.0395(12) 0.0071(9) -0.0009(9) -0.0013(8)
C21 0.0290(10) 0.0272(10) 0.0485(16) 0.0003(11) 0.0019(11) 0.0003(8)
C22 0.0307(11) 0.0302(12) 0.071(2) 0.0023(13) -0.0003(12) 0.0057(9)
C23 0.0367(14) 0.0323(14) 0.079(2) 0.0186(14) -0.0096(14) 0.0036(11)
C24 0.0467(15) 0.0475(16) 0.0495(16) 0.0183(13) -0.0152(13) -0.0085(13)
C25 0.0387(13) 0.0387(14) 0.0392(14) 0.0104(11) 0.0010(10) 0.0027(11)
C26 0.0301(12) 0.0220(11) 0.0330(12) 0.0032(9) 0.0045(9) -0.0005(9)
C27 0.0325(11) 0.0218(10) 0.0282(11) 0.0022(8) -0.0004(9) 0.0007(9)
C28 0.0361(13) 0.0346(13) 0.0326(12) 0.0051(10) 0.0086(9) 0.0067(10)
C29 0.0465(15) 0.0341(13) 0.0434(15) 0.0119(11) 0.0140(12) -0.0005(11)
C30 0.0511(16) 0.0304(13) 0.0607(17) 0.0193(12) 0.0208(13) 0.0089(12)
C31 0.0390(13) 0.0266(13) 0.0546(17) 0.0098(12) 0.0173(12) 0.0069(11)
C32 0.0241(11) 0.0211(11) 0.0365(12) -0.0027(9) 0.0000(9) -0.0008(8)
C33 0.0336(12) 0.0207(10) 0.0363(12) -0.0020(9) -0.0069(9) 0.0003(9)
C34 0.0510(15) 0.0315(13) 0.0359(13) -0.0043(11) -0.0106(11) 0.0013(11)
C35 0.0656(19) 0.0381(15) 0.0482(17) -0.0183(13) -0.0110(14) -0.0042(13)
C36 0.068(2) 0.0303(14) 0.070(2) -0.0169(14) 0.0060(16) -0.0184(14)
C37 0.0510(17) 0.0292(14) 0.0543(18) -0.0074(12) 0.0098(13) -0.0140(12)
C38 0.0196(9) 0.0219(10) 0.0374(12) -0.0066(9) 0.0010(8) 0.0037(8)
C39 0.0283(11) 0.0337(13) 0.0386(13) -0.0033(10) -0.0050(9) -0.0001(9)
C40 0.0365(13) 0.0450(16) 0.0454(15) -0.0135(12) -0.0124(11) 0.0041(11)
C41 0.0280(12) 0.0340(13) 0.0669(19) -0.0164(12) -0.0063(11) -0.0021(10)
C42 0.0280(12) 0.0222(11) 0.0655(18) -0.0096(11) 0.0064(11) -0.0012(9)
C43 0.0279(11) 0.0226(10) 0.0456(14) -0.0048(9) 0.0067(10) 0.0003(9)
C44 0.0227(10) 0.0218(10) 0.0395(12) 0.0071(9) -0.0003(9) 0.0016(8)
C45 0.0350(12) 0.0261(11) 0.0512(18) 0.0056(10) 0.0039(10) 0.0051(9)
C46 0.0442(16) 0.0314(14) 0.076(2) 0.0190(13) 0.0069(14) 0.0138(11)
C47 0.0506(17) 0.0523(18) 0.068(2) 0.0341(16) -0.0088(15) 0.0059(14)
C48 0.0448(16) 0.0473(17) 0.0448(15) 0.0150(13) -0.0088(12) -0.0053(12)
C49 0.0299(11) 0.0302(12) 0.0374(13) 0.0066(10) -0.0039(10) -0.0012(9)
C50 0.0218(9) 0.0205(10) 0.0287(11) -0.0033(8) 0.0018(8) 0.0009(8)
C51 0.0231(10) 0.0321(12) 0.0328(12) 0.0014(9) -0.0009(9) 0.0017(9)
C52 0.0198(10) 0.0395(14) 0.0484(14) -0.0041(11) 0.0044(10) 0.0016(9)
C53 0.0335(12) 0.0364(13) 0.0367(13) -0.0090(10) 0.0111(10) -0.0068(10)
C54 0.0408(13) 0.0288(12) 0.0275(11) -0.0012(9) 0.0030(10) -0.0026(10)
C55 0.0270(11) 0.0256(11) 0.0316(11) -0.0024(9) -0.0004(8) 0.0021(8)

loop_
_atom_type_symbol
_atom_type_description
_atom_type_scat_dispersion_real
_atom_type_scat_dispersion_imag
_atom_type_scat_source
C C 0.0033 0.0016 'International Tables Vol C Tables 4.2.6.8 and 6.1.1.4'
H H 0.0000 0.0000 'International Tables Vol C Tables 4.2.6.8 and 6.1.1.4'
F F 0.0171 0.0103 'International Tables Vol C Tables 4.2.6.8 and 6.1.1.4'
P P 0.1023 0.0942 'International Tables Vol C Tables 4.2.6.8 and 6.1.1.4'
Rh Rh -1.1178 0.9187 'International Tables Vol C Tables 4.2.6.8 and 6.1.1.4'

loop_
_geom_angle_atom_site_label_1
_geom_angle_atom_site_label_2
_geom_angle_atom_site_label_3
_geom_angle
C1 Rh1 P2 86.91(6)
C1 Rh1 P1 163.48(6)
P2 Rh1 P1 96.374(18)
C1 Rh1 P3 88.57(6)
P2 Rh1 P3 156.51(2)
P1 Rh1 P3 94.479(19)
C8 P1 C2 104.32(9)
C8 P1 C14 109.70(10)
C2 P1 C14 95.46(9)
C8 P1 Rh1 116.42(7)
C2 P1 Rh1 118.83(6)
C14 P1 Rh1 109.98(7)
C32 P2 C26 105.02(10)
C32 P2 C20 99.83(10)
C26 P2 C20 97.65(10)
C32 P2 Rh1 115.11(8)
C26 P2 Rh1 112.01(7)
C20 P2 Rh1 124.41(7)
C44 P3 C50 103.69(10)
C44 P3 C38 99.01(10)
C50 P3 C38 101.84(10)
C44 P3 Rh1 120.99(8)
C50 P3 Rh1 106.59(7)
C38 P3 Rh1 121.97(7)
F1 C1 F3 101.31(15)
F1 C1 F2 101.66(16)
F3 C1 F2 101.63(15)
F1 C1 Rh1 120.66(14)
F3 C1 Rh1 120.71(14)
F2 C1 Rh1 107.83(13)
C7 C2 C3 118.69(19)
C7 C2 P1 124.91(16)
C3 C2 P1 116.35(15)
C4 C3 C2 120.9(2)
C3 C4 C5 120.0(2)
C6 C5 C4 119.5(2)
C5 C6 C7 120.6(2)
C2 C7 C6 120.2(2)
C13 C8 C9 116.8(2)
C13 C8 P1 128.26(19)
C9 C8 P1 114.95(17)
C10 C9 C8 121.9(2)
C11 C10 C9 119.6(3)
C12 C11 C10 119.8(3)
C11 C12 C13 121.5(3)
C8 C13 C12 120.5(3)
C19 C14 C15 117.0(2)
C19 C14 P1 116.86(16)
C15 C14 P1 125.80(17)
C16 C15 C14 121.7(2)
C17 C16 C15 120.1(3)
C18 C17 C16 119.7(2)
C17 C18 C19 120.2(2)
C14 C19 C18 121.2(2)
C25 C20 C21 118.4(2)
C25 C20 P2 119.45(18)
C21 C20 P2 122.00(18)
C22 C21 C20 120.8(3)
C23 C22 C21 119.8(3)
C22 C23 C24 120.7(2)
C23 C24 C25 120.0(3)
C20 C25 C24 120.3(3)
C27 C26 C31 118.1(2)
C27 C26 P2 121.10(16)
C31 C26 P2 120.75(18)
C26 C27 C28 121.0(2)
C29 C28 C27 119.8(2)
C30 C29 C28 119.8(2)
C29 C30 C31 120.4(2)
C30 C31 C26 120.7(2)
C33 C32 C37 118.1(2)
C33 C32 P2 116.59(16)
C37 C32 P2 125.1(2)
C32 C33 C34 121.3(2)
C35 C34 C33 119.7(3)
C36 C35 C34 119.9(3)
C35 C36 C37 120.7(3)
C36 C37 C32 120.3(3)
C39 C38 C43 118.2(2)
C39 C38 P3 122.60(18)
C43 C38 P3 119.19(18)
C38 C39 C40 120.7(2)
C41 C40 C39 120.6(3)
C40 C41 C42 119.6(2)
C41 C42 C43 120.0(2)
C42 C43 C38 120.9(2)
C49 C44 C45 118.1(2)
C49 C44 P3 120.35(17)
C45 C44 P3 121.52(18)
C46 C45 C44 120.7(2)
C47 C46 C45 120.2(3)
C46 C47 C48 120.2(3)
C47 C48 C49 119.5(3)
C44 C49 C48 121.2(2)
C55 C50 C51 117.6(2)
C55 C50 P3 118.80(15)
C51 C50 P3 123.49(17)
C52 C51 C50 121.0(2)
C53 C52 C51 120.6(2)
C54 C53 C52 119.3(2)
C53 C54 C55 120.4(2)
C54 C55 C50 121.1(2)

loop_
_geom_bond_atom_site_label_1
_geom_bond_atom_site_label_2
_geom_bond_distance
Rh1 C1 2.096(2)
Rh1 P2 2.3098(6)
Rh1 P1 2.3128(6)
Rh1 P3 2.3367(6)
P1 C8 1.835(2)
P1 C2 1.843(2)
P1 C14 1.849(2)
P2 C32 1.829(2)
P2 C26 1.839(2)
P2 C20 1.843(2)
P3 C44 1.842(2)
P3 C50 1.849(2)
P3 C38 1.859(2)
F1 C1 1.376(2)
F2 C1 1.398(2)
F3 C1 1.380(2)
C2 C7 1.385(3)
C2 C3 1.391(3)
C3 C4 1.382(3)
C4 C5 1.387(4)
C5 C6 1.373(4)
C6 C7 1.393(3)
C8 C13 1.373(3)
C8 C9 1.392(3)
C9 C10 1.383(4)
C10 C11 1.361(4)
C11 C12 1.338(5)
C12 C13 1.395(4)
C14 C19 1.378(3)
C14 C15 1.391(3)
C15 C16 1.374(4)
C16 C17 1.366(4)
C17 C18 1.363(4)
C18 C19 1.390(3)
C20 C25 1.390(3)
C20 C21 1.395(3)
C21 C22 1.392(3)
C22 C23 1.368(4)
C23 C24 1.373(4)
C24 C25 1.398(3)
C26 C27 1.383(3)
C26 C31 1.402(3)
C27 C28 1.393(3)
C28 C29 1.386(3)
C29 C30 1.376(4)
C30 C31 1.381(4)
C32 C33 1.384(3)
C32 C37 1.398(3)
C33 C34 1.386(3)
C34 C35 1.378(4)
C35 C36 1.371(4)
C36 C37 1.382(4)
C38 C39 1.387(3)
C38 C43 1.396(3)
C39 C40 1.391(3)
C40 C41 1.377(4)
C41 C42 1.379(4)
C42 C43 1.394(3)
C44 C49 1.390(3)
C44 C45 1.399(3)
C45 C46 1.388(4)
C46 C47 1.380(5)
C47 C48 1.380(4)
C48 C49 1.397(3)
C50 C55 1.393(3)
C50 C51 1.394(3)
C51 C52 1.386(3)
C52 C53 1.380(4)
C53 C54 1.376(3)
C54 C55 1.393(3)

loop_
_geom_torsion_atom_site_label_1
_geom_torsion_atom_site_label_2
_geom_torsion_atom_site_label_3
_geom_torsion_atom_site_label_4
_geom_torsion
C1 Rh1 P1 C8 168.5(2)
P2 Rh1 P1 C8 -90.79(8)
P3 Rh1 P1 C8 68.34(8)
C1 Rh1 P1 C2 -65.4(2)
P2 Rh1 P1 C2 35.28(7)
P3 Rh1 P1 C2 -165.59(7)
C1 Rh1 P1 C14 43.0(2)
P2 Rh1 P1 C14 143.68(7)
P3 Rh1 P1 C14 -57.20(7)
C1 Rh1 P2 C32 48.40(10)
P1 Rh1 P2 C32 -115.36(8)
P3 Rh1 P2 C32 127.64(9)
C1 Rh1 P2 C26 -71.48(10)
P1 Rh1 P2 C26 124.77(8)
P3 Rh1 P2 C26 7.76(10)
C1 Rh1 P2 C20 171.72(11)
P1 Rh1 P2 C20 7.97(9)
P3 Rh1 P2 C20 -109.04(10)
C1 Rh1 P3 C44 -52.63(10)
P2 Rh1 P3 C44 -131.53(9)
P1 Rh1 P3 C44 111.11(8)
C1 Rh1 P3 C50 65.21(9)
P2 Rh1 P3 C50 -13.69(9)
P1 Rh1 P3 C50 -131.05(7)
C1 Rh1 P3 C38 -178.80(11)
P2 Rh1 P3 C38 102.30(10)
P1 Rh1 P3 C38 -15.06(9)
P2 Rh1 C1 F1 18.69(15)
P1 Rh1 C1 F1 120.76(19)
P3 Rh1 C1 F1 -138.25(16)
P2 Rh1 C1 F3 146.81(16)
P1 Rh1 C1 F3 -111.1(2)
P3 Rh1 C1 F3 -10.13(15)
P2 Rh1 C1 F2 -97.25(13)
P1 Rh1 C1 F2 4.8(3)
P3 Rh1 C1 F2 105.82(13)
C8 P1 C2 C7 3.5(2)
C14 P1 C2 C7 115.45(18)
Rh1 P1 C2 C7 -128.17(16)
C8 P1 C2 C3 -173.87(16)
C14 P1 C2 C3 -61.91(18)
Rh1 P1 C2 C3 54.47(18)
C7 C2 C3 C4 -0.3(3)
P1 C2 C3 C4 177.27(18)
C2 C3 C4 C5 -0.1(4)
C3 C4 C5 C6 0.3(4)
C4 C5 C6 C7 0.0(4)
C3 C2 C7 C6 0.5(3)
P1 C2 C7 C6 -176.78(16)
C5 C6 C7 C2 -0.4(3)
C2 P1 C8 C13 65.3(3)
C14 P1 C8 C13 -36.0(3)
Rh1 P1 C8 C13 -161.7(3)
C2 P1 C8 C9 -114.74(18)
C14 P1 C8 C9 143.97(17)
Rh1 P1 C8 C9 18.3(2)
C13 C8 C9 C10 0.2(4)
P1 C8 C9 C10 -179.8(2)
C8 C9 C10 C11 1.3(4)
C9 C10 C11 C12 -1.2(5)
C10 C11 C12 C13 -0.3(6)
C9 C8 C13 C12 -1.6(5)
P1 C8 C13 C12 178.3(3)
C11 C12 C13 C8 1.8(7)
C8 P1 C14 C19 -146.99(17)
C2 P1 C14 C19 105.66(18)
Rh1 P1 C14 C19 -17.72(19)
C8 P1 C14 C15 39.6(3)
C2 P1 C14 C15 -67.8(2)
Rh1 P1 C14 C15 168.8(2)
C19 C14 C15 C16 3.0(4)
P1 C14 C15 C16 176.5(3)
C14 C15 C16 C17 -1.4(6)
C15 C16 C17 C18 -0.5(5)
C16 C17 C18 C19 0.7(5)
C15 C14 C19 C18 -2.8(4)
P1 C14 C19 C18 -176.83(19)
C17 C18 C19 C14 1.0(4)
C32 P2 C20 C25 -159.37(19)
C26 P2 C20 C25 -52.6(2)
Rh1 P2 C20 C25 70.8(2)
C32 P2 C20 C21 16.92(19)
C26 P2 C20 C21 123.70(18)
Rh1 P2 C20 C21 -112.91(17)
C25 C20 C21 C22 0.3(3)
P2 C20 C21 C22 -176.04(17)
C20 C21 C22 C23 0.8(3)
C21 C22 C23 C24 -1.2(4)
C22 C23 C24 C25 0.3(4)
C21 C20 C25 C24 -1.1(3)
P2 C20 C25 C24 175.33(19)
C23 C24 C25 C20 0.8(4)
C32 P2 C26 C27 -114.83(19)
C20 P2 C26 C27 142.80(19)
Rh1 P2 C26 C27 10.8(2)
C32 P2 C26 C31 65.4(2)
C20 P2 C26 C31 -37.0(2)
Rh1 P2 C26 C31 -169.0(2)
C31 C26 C27 C28 -1.8(3)
P2 C26 C27 C28 178.46(18)
C26 C27 C28 C29 0.1(4)
C27 C28 C29 C30 1.0(4)
C28 C29 C30 C31 -0.4(5)
C29 C30 C31 C26 -1.2(5)
C27 C26 C31 C30 2.3(4)
P2 C26 C31 C30 -177.9(2)
C26 P2 C32 C33 161.20(17)
C20 P2 C32 C33 -98.06(18)
Rh1 P2 C32 C33 37.54(19)
C26 P2 C32 C37 -24.2(3)
C20 P2 C32 C37 76.5(2)
Rh1 P2 C32 C37 -147.9(2)
C37 C32 C33 C34 -1.7(4)
P2 C32 C33 C34 173.29(19)
C32 C33 C34 C35 0.5(4)
C33 C34 C35 C36 1.1(4)
C34 C35 C36 C37 -1.3(5)
C35 C36 C37 C32 0.1(5)
C33 C32 C37 C36 1.4(4)
P2 C32 C37 C36 -173.1(2)
C44 P3 C38 C39 138.51(19)
C50 P3 C38 C39 32.4(2)
Rh1 P3 C38 C39 -85.98(19)
C44 P3 C38 C43 -43.23(18)
C50 P3 C38 C43 -149.37(17)
Rh1 P3 C38 C43 92.29(17)
C43 C38 C39 C40 -0.3(3)
P3 C38 C39 C40 178.02(18)
C38 C39 C40 C41 0.0(4)
C39 C40 C41 C42 -0.4(4)
C40 C41 C42 C43 1.0(4)
C41 C42 C43 C38 -1.3(3)
C39 C38 C43 C42 0.9(3)
P3 C38 C43 C42 -177.45(17)
C50 P3 C44 C49 -120.87(19)
C38 P3 C44 C49 134.52(19)
Rh1 P3 C44 C49 -1.6(2)
C50 P3 C44 C45 61.1(2)
C38 P3 C44 C45 -43.5(2)
Rh1 P3 C44 C45 -179.63(15)
C49 C44 C45 C46 2.5(3)
P3 C44 C45 C46 -179.43(19)
C44 C45 C46 C47 -2.5(4)
C45 C46 C47 C48 1.1(4)
C46 C47 C48 C49 0.3(4)
C45 C44 C49 C48 -1.1(3)
P3 C44 C49 C48 -179.19(19)
C47 C48 C49 C44 -0.3(4)
C44 P3 C50 C55 -179.31(17)
C38 P3 C50 C55 -76.85(19)
Rh1 P3 C50 C55 51.97(18)
C44 P3 C50 C51 4.4(2)
C38 P3 C50 C51 106.90(19)
Rh1 P3 C50 C51 -124.28(18)
C55 C50 C51 C52 0.7(3)
P3 C50 C51 C52 177.02(18)
C50 C51 C52 C53 0.0(4)
C51 C52 C53 C54 -0.1(4)
C52 C53 C54 C55 -0.6(4)
C53 C54 C55 C50 1.4(3)
C51 C50 C55 C54 -1.4(3)
P3 C50 C55 C54 -177.91(17)
